data_7104023
loop_
_publ_author_name
'Salmon, Lionel'
'Thu\'ery, Pierre'
'Rivi\`ere, Eric'
'Girerd, Jean-Jacques'
'Ephritikhine, Michel'

_publ_section_title
;
 Structure and magnetism of the first strictly dinuclear compound
 containing paramagnetic 3d and 5f metal ions. Major influence of the CuII
 ion coordination on the exchange CuII--UIV interaction
;
_journal_coden_ASTM CHCOFS
_journal_issue 6
_journal_name_full
;
 Chemical Communications (Cambridge, United Kingdom)
;
_journal_page_first 762
_journal_page_last 763
_journal_paper_doi 10.1039/b212635d
_journal_year 2003
_chemical_formula_sum 'C40.5 H42.5 Cu N4.5 O8 U'
_chemical_formula_weight 1021.86
_space_group_IT_number 2
_symmetry_cell_setting triclinic
_symmetry_space_group_name_Hall '-P 1'
_symmetry_space_group_name_H-M 'P -1'
_atom_sites_solution_hydrogens geom
_atom_sites_solution_primary direct
_atom_sites_solution_secondary difmap
_audit_creation_method SHELXL-97
_cell_angle_alpha 102.667(3)
_cell_angle_beta 107.410(3)
_cell_angle_gamma 109.447(3)
_cell_formula_units_Z 2
_cell_length_a 10.6528(5)
_cell_length_b 13.4546(7)
_cell_length_c 16.1262(9)
_cell_measurement_reflns_used 13267
_cell_measurement_temperature 100(2)
_cell_measurement_theta_max 25.68
_cell_measurement_theta_min 2.73
_cell_volume 1944.64(19)
_computing_cell_refinement 'DENZO-SMN (Otwinowski & Minor, 1997)'
_computing_data_collection 'Kappa-CCD software (Nonius B.V., 1998)'
_computing_data_reduction 'DENZO-SMN (Otwinowski & Minor, 1997)'
_computing_molecular_graphics 'SHELXTL (Sheldrick, 1999)'
_computing_publication_material 'SHELXTL (Sheldrick, 1999)'
_computing_structure_refinement 'SHELXL-97 (Sheldrick, 1997)'
_computing_structure_solution 'SHELXS-97 (Sheldrick, 1990)'
_diffrn_ambient_temperature 100(2)
_diffrn_detector_area_resol_mean 18
_diffrn_measured_fraction_theta_full 0.921
_diffrn_measured_fraction_theta_max 0.921
_diffrn_measurement_device_type 'Nonius Kappa-CCD'
_diffrn_measurement_method '\f scans'
_diffrn_radiation_monochromator graphite
_diffrn_radiation_source 'fine-focus sealed tube'
_diffrn_radiation_type MoK\a
_diffrn_radiation_wavelength 0.71073
_diffrn_reflns_av_R_equivalents 0.0596
_diffrn_reflns_av_sigmaI/netI 0.0904
_diffrn_reflns_limit_h_max 12
_diffrn_reflns_limit_h_min -12
_diffrn_reflns_limit_k_max 16
_diffrn_reflns_limit_k_min -16
_diffrn_reflns_limit_l_max 19
_diffrn_reflns_limit_l_min -19
_diffrn_reflns_number 13267
_diffrn_reflns_theta_full 25.68
_diffrn_reflns_theta_max 25.68
_diffrn_reflns_theta_min 2.73
_diffrn_standards_decay_% 0
_exptl_absorpt_coefficient_mu 4.764
_exptl_absorpt_correction_T_max 0.683
_exptl_absorpt_correction_T_min 0.376
_exptl_absorpt_correction_type empirical
_exptl_absorpt_process_details 'program DELABS from PLATON (Spek, 2000)'
_exptl_crystal_colour 'translucent dark brown'
_exptl_crystal_density_diffrn 1.745
_exptl_crystal_density_meas ?
_exptl_crystal_description parallelepipedic
_exptl_crystal_F_000 1004
_exptl_crystal_size_max 0.20
_exptl_crystal_size_mid 0.15
_exptl_crystal_size_min 0.08
_refine_diff_density_max 1.003
_refine_diff_density_min -1.160
_refine_diff_density_rms 0.107
_refine_ls_extinction_coef 0.0005(3)
_refine_ls_extinction_expression Fc^*^=kFc[1+0.001xFc^2^\l^3^/sin(2\q)]^-1/4^
_refine_ls_extinction_method SHELXL
_refine_ls_goodness_of_fit_ref 0.993
_refine_ls_hydrogen_treatment mixed
_refine_ls_matrix_type full
_refine_ls_number_parameters 503
_refine_ls_number_reflns 6798
_refine_ls_number_restraints 0
_refine_ls_restrained_S_all 0.993
_refine_ls_R_factor_all 0.0747
_refine_ls_R_factor_gt 0.0469
_refine_ls_shift/su_max 0.001
_refine_ls_shift/su_mean 0.000
_refine_ls_structure_factor_coef Fsqd
_refine_ls_weighting_details 'calc w=1/[\s^2^(Fo^2^)+(0.0379P)^2^] where P=(Fo^2^+2Fc^2^)/3'
_refine_ls_weighting_scheme calc
_refine_ls_wR_factor_gt 0.0982
_refine_ls_wR_factor_ref 0.1090
_reflns_number_gt 4989
_reflns_number_total 6798
_reflns_threshold_expression >2sigma(I)
_cod_data_source_file b212635d.txt
_cod_data_source_block 1.1.5py
_cod_original_sg_symbol_H-M P-1
_cod_original_formula_sum 'C40.50 H42.50 Cu N4.50 O8 U'
_cod_database_code 7104023

loop_
_symmetry_equiv_pos_as_xyz
'x, y, z'
'-x, -y, -z'

loop_
_atom_site_label
_atom_site_type_symbol
_atom_site_fract_x
_atom_site_fract_y
_atom_site_fract_z
_atom_site_U_iso_or_equiv
_atom_site_adp_type
_atom_site_occupancy
_atom_site_symmetry_multiplicity
_atom_site_calc_flag
_atom_site_refinement_flags
_atom_site_disorder_assembly
_atom_site_disorder_group
U U 0.26388(3) 0.28664(2) 0.25481(2) 0.04986(13) Uani 1 1 d . . .
Cu Cu -0.04940(10) 0.34349(8) 0.21594(7) 0.0518(3) Uani 1 1 d . . .
O1 O 0.3015(6) 0.3245(4) 0.1309(4) 0.0546(13) Uani 1 1 d . . .
O2 O 0.1026(5) 0.3599(4) 0.1729(3) 0.0500(13) Uani 1 1 d . . .
O3 O 0.0728(5) 0.3055(4) 0.3080(4) 0.0520(13) Uani 1 1 d . . .
O4 O 0.2283(6) 0.2016(4) 0.3577(4) 0.0553(14) Uani 1 1 d . . .
N1 N -0.1909(7) 0.3314(5) 0.1010(5) 0.0570(17) Uani 1 1 d . . .
N2 N -0.2155(7) 0.2898(5) 0.2476(5) 0.0548(17) Uani 1 1 d . . .
C1 C 0.2023(9) 0.3381(6) 0.0640(6) 0.057(2) Uani 1 1 d . . .
C2 C 0.0886(8) 0.3515(6) 0.0862(6) 0.053(2) Uani 1 1 d . . .
C3 C -0.0306(8) 0.3537(6) 0.0179(5) 0.0496(19) Uani 1 1 d . . .
C4 C -0.0259(9) 0.3522(6) -0.0678(6) 0.056(2) Uani 1 1 d . . .
H4 H -0.1033 0.3526 -0.1136 0.067 Uiso 1 1 calc R . .
C5 C 0.0924(9) 0.3502(7) -0.0852(6) 0.059(2) Uani 1 1 d . . .
H5 H 0.0977 0.3555 -0.1407 0.070 Uiso 1 1 calc R . .
C6 C 0.2061(9) 0.3402(7) -0.0195(6) 0.059(2) Uani 1 1 d . . .
H6 H 0.2830 0.3350 -0.0333 0.070 Uiso 1 1 calc R . .
C7 C -0.1664(9) 0.3405(7) 0.0304(7) 0.058(2) Uani 1 1 d . . .
H7A H -0.2415 0.3386 -0.0186 0.070 Uiso 1 1 calc R . .
C8 C -0.3455(9) 0.2928(7) 0.0969(7) 0.064(2) Uani 1 1 d . . .
C9 C -0.3313(9) 0.3158(8) 0.1967(6) 0.063(2) Uani 1 1 d . . .
H9A H -0.3088 0.3944 0.2258 0.076 Uiso 1 1 calc R . .
H9B H -0.4225 0.2696 0.1976 0.076 Uiso 1 1 calc R . .
C10 C -0.2327(9) 0.2278(7) 0.2955(6) 0.058(2) Uani 1 1 d . . .
H10A H -0.3208 0.2030 0.3016 0.070 Uiso 1 1 calc R . .
C11 C -0.1248(9) 0.1924(6) 0.3418(6) 0.054(2) Uani 1 1 d . . .
C12 C 0.0155(9) 0.2264(6) 0.3401(5) 0.053(2) Uani 1 1 d . . .
C13 C 0.1072(9) 0.1737(6) 0.3717(5) 0.052(2) Uani 1 1 d . . .
C14 C 0.0590(9) 0.0941(7) 0.4111(6) 0.058(2) Uani 1 1 d . . .
H14 H 0.1177 0.0600 0.4338 0.069 Uiso 1 1 calc R . .
C15 C -0.0748(10) 0.0649(7) 0.4171(6) 0.062(2) Uani 1 1 d . . .
H15 H -0.1029 0.0133 0.4456 0.075 Uiso 1 1 calc R . .
C16 C -0.1660(9) 0.1105(6) 0.3818(6) 0.058(2) Uani 1 1 d . . .
H16 H -0.2570 0.0872 0.3842 0.069 Uiso 1 1 calc R . .
C17 C -0.4242(9) 0.1647(7) 0.0433(7) 0.072(3) Uani 1 1 d . . .
H17A H -0.4308 0.1496 -0.0193 0.108 Uiso 1 1 calc R . .
H17B H -0.5202 0.1361 0.0424 0.108 Uiso 1 1 calc R . .
H17C H -0.3705 0.1285 0.0734 0.108 Uiso 1 1 calc R . .
C18 C -0.4226(10) 0.3557(9) 0.0522(7) 0.081(3) Uani 1 1 d . . .
H18A H -0.3602 0.4350 0.0794 0.121 Uiso 1 1 calc R . .
H18B H -0.5104 0.3416 0.0621 0.121 Uiso 1 1 calc R . .
H18C H -0.4461 0.3303 -0.0133 0.121 Uiso 1 1 calc R . .
O5 O 0.0436(5) 0.1321(4) 0.1515(4) 0.0539(13) Uani 1 1 d . . .
O6 O 0.3151(5) 0.1341(4) 0.1983(4) 0.0542(13) Uani 1 1 d . . .
C19 C -0.1647(10) -0.0409(7) 0.0712(7) 0.076(3) Uani 1 1 d . . .
H19A H -0.2024 -0.0615 0.1152 0.114 Uiso 1 1 calc R . .
H19B H -0.1887 -0.1078 0.0218 0.114 Uiso 1 1 calc R . .
H19C H -0.2068 0.0046 0.0463 0.114 Uiso 1 1 calc R . .
C20 C 0.0001(9) 0.0257(7) 0.1197(6) 0.062(2) Uani 1 1 d . . .
C21 C 0.0909(10) -0.0283(7) 0.1229(7) 0.068(2) Uani 1 1 d . . .
H21A H 0.0490 -0.1066 0.0983 0.082 Uiso 1 1 calc R . .
C22 C 0.2400(10) 0.0286(7) 0.1607(6) 0.064(2) Uani 1 1 d . . .
C23 C 0.3281(10) -0.0390(8) 0.1575(8) 0.081(3) Uani 1 1 d . . .
H23A H 0.3667 -0.0310 0.1114 0.122 Uiso 1 1 calc R . .
H23B H 0.2667 -0.1171 0.1418 0.122 Uiso 1 1 calc R . .
H23C H 0.4067 -0.0120 0.2172 0.122 Uiso 1 1 calc R . .
O7 O 0.5085(6) 0.3383(4) 0.3521(4) 0.0563(14) Uani 1 1 d . . .
O8 O 0.3812(5) 0.4827(4) 0.3378(4) 0.0500(13) Uani 1 1 d . . .
C24 C 0.7412(9) 0.4084(7) 0.4744(6) 0.061(2) Uani 1 1 d . . .
H24A H 0.7054 0.3367 0.4817 0.091 Uiso 1 1 calc R . .
H24B H 0.7927 0.4673 0.5344 0.091 Uiso 1 1 calc R . .
H24C H 0.8059 0.4102 0.4436 0.091 Uiso 1 1 calc R . .
C25 C 0.6168(8) 0.4254(7) 0.4178(6) 0.054(2) Uani 1 1 d . . .
C26 C 0.6211(8) 0.5321(7) 0.4378(6) 0.055(2) Uani 1 1 d . . .
H26A H 0.7080 0.5919 0.4814 0.066 Uiso 1 1 calc R . .
C27 C 0.5053(9) 0.5568(6) 0.3977(5) 0.0507(19) Uani 1 1 d . . .
C28 C 0.5260(9) 0.6769(6) 0.4237(6) 0.057(2) Uani 1 1 d . . .
H28A H 0.5757 0.7135 0.3905 0.086 Uiso 1 1 calc R . .
H28B H 0.5827 0.7153 0.4894 0.086 Uiso 1 1 calc R . .
H28C H 0.4327 0.6789 0.4080 0.086 Uiso 1 1 calc R . .
N3 N 0.0280(7) 0.5332(5) 0.2964(4) 0.0518(16) Uani 1 1 d . . .
C29 C 0.1355(9) 0.6067(6) 0.2845(6) 0.0530(19) Uani 1 1 d . . .
H29 H 0.1802 0.5790 0.2498 0.064 Uiso 1 1 calc R . .
C30 C 0.1829(9) 0.7216(7) 0.3215(6) 0.061(2) Uani 1 1 d . . .
H30 H 0.2564 0.7705 0.3106 0.073 Uiso 1 1 calc R . .
C31 C 0.1200(9) 0.7623(7) 0.3742(6) 0.067(3) Uani 1 1 d . . .
H31 H 0.1508 0.8396 0.4002 0.081 Uiso 1 1 calc R . .
C32 C 0.0109(9) 0.6886(7) 0.3889(6) 0.063(2) Uani 1 1 d . . .
H32 H -0.0322 0.7154 0.4254 0.076 Uiso 1 1 calc R . .
C33 C -0.0333(8) 0.5754(7) 0.3490(5) 0.0532(19) Uani 1 1 d . . .
H33 H -0.1080 0.5256 0.3583 0.064 Uiso 1 1 calc R . .
N4 N 0.5623(8) 0.2663(6) 0.8060(5) 0.0651(19) Uani 1 1 d . . .
C34 C 0.4255(10) 0.1887(7) 0.7757(6) 0.066(2) Uani 1 1 d . . .
H34 H 0.4099 0.1139 0.7648 0.079 Uiso 1 1 calc R . .
C35 C 0.3072(10) 0.2126(8) 0.7597(6) 0.071(3) Uani 1 1 d . . .
H35 H 0.2142 0.1555 0.7387 0.085 Uiso 1 1 calc R . .
C36 C 0.3282(10) 0.3221(8) 0.7752(6) 0.064(2) Uani 1 1 d . . .
H36 H 0.2502 0.3413 0.7654 0.077 Uiso 1 1 calc R . .
C37 C 0.4677(10) 0.4030(7) 0.8058(6) 0.063(2) Uani 1 1 d . . .
H37 H 0.4861 0.4783 0.8168 0.075 Uiso 1 1 calc R . .
C38 C 0.5791(10) 0.3711(8) 0.8196(6) 0.064(2) Uani 1 1 d . . .
H38 H 0.6728 0.4269 0.8399 0.077 Uiso 1 1 calc R . .
C39 C 0.5704(9) 0.9475(7) 0.5490(7) 0.065(2) Uani 1 1 d . . .
C40 C 0.5026(9) 1.0033(7) 0.5877(6) 0.057(2) Uani 1 1 d . . .
C41 C 0.4339(9) 1.0537(7) 0.5399(7) 0.066(2) Uani 1 1 d . . .

loop_
_atom_site_aniso_label
_atom_site_aniso_U_11
_atom_site_aniso_U_22
_atom_site_aniso_U_33
_atom_site_aniso_U_23
_atom_site_aniso_U_13
_atom_site_aniso_U_12
U 0.0504(2) 0.04326(17) 0.04613(19) 0.01363(12) 0.01179(12) 0.01708(13)
Cu 0.0498(6) 0.0453(5) 0.0509(6) 0.0158(4) 0.0133(4) 0.0167(4)
O1 0.055(3) 0.051(3) 0.053(3) 0.019(3) 0.023(3) 0.017(3)
O2 0.053(3) 0.050(3) 0.041(3) 0.015(2) 0.014(2) 0.020(2)
O3 0.050(3) 0.042(3) 0.051(3) 0.013(2) 0.015(2) 0.011(2)
O4 0.052(3) 0.050(3) 0.057(3) 0.020(3) 0.019(3) 0.016(3)
N1 0.061(4) 0.053(4) 0.050(4) 0.016(3) 0.020(3) 0.020(3)
N2 0.044(4) 0.053(4) 0.064(5) 0.025(4) 0.020(3) 0.017(3)
C1 0.053(5) 0.040(4) 0.053(5) 0.016(4) 0.001(4) 0.010(4)
C2 0.056(5) 0.040(4) 0.057(5) 0.018(4) 0.017(4) 0.018(4)
C3 0.054(5) 0.041(4) 0.043(4) 0.016(3) 0.009(4) 0.019(4)
C4 0.052(5) 0.055(5) 0.052(5) 0.021(4) 0.012(4) 0.021(4)
C5 0.059(5) 0.058(5) 0.046(5) 0.020(4) 0.010(4) 0.020(4)
C6 0.049(5) 0.056(5) 0.066(6) 0.023(4) 0.023(4) 0.016(4)
C7 0.055(5) 0.053(5) 0.067(6) 0.020(4) 0.018(4) 0.029(4)
C8 0.047(5) 0.066(5) 0.070(6) 0.009(5) 0.021(4) 0.027(4)
C9 0.064(6) 0.069(5) 0.059(6) 0.034(5) 0.026(4) 0.024(5)
C10 0.055(5) 0.048(4) 0.064(6) 0.012(4) 0.026(4) 0.016(4)
C11 0.059(5) 0.044(4) 0.050(5) 0.013(4) 0.020(4) 0.016(4)
C12 0.059(5) 0.035(4) 0.041(4) 0.007(3) 0.007(4) 0.010(4)
C13 0.052(5) 0.046(4) 0.043(4) 0.014(4) 0.008(4) 0.016(4)
C14 0.069(6) 0.059(5) 0.047(5) 0.027(4) 0.020(4) 0.029(4)
C15 0.078(6) 0.056(5) 0.053(5) 0.024(4) 0.024(4) 0.029(5)
C16 0.059(5) 0.051(4) 0.052(5) 0.022(4) 0.021(4) 0.010(4)
C17 0.053(5) 0.067(5) 0.073(6) 0.000(5) 0.030(5) 0.011(4)
C18 0.057(6) 0.112(8) 0.085(7) 0.033(6) 0.033(5) 0.046(6)
O5 0.051(3) 0.044(3) 0.049(3) 0.012(2) 0.008(2) 0.014(2)
O6 0.052(3) 0.047(3) 0.057(3) 0.016(3) 0.018(3) 0.018(3)
C19 0.072(6) 0.056(5) 0.083(7) 0.016(5) 0.023(5) 0.020(5)
C20 0.060(5) 0.045(5) 0.056(5) 0.014(4) 0.015(4) 0.007(4)
C21 0.063(6) 0.045(4) 0.086(7) 0.018(5) 0.026(5) 0.019(4)
C22 0.078(6) 0.052(5) 0.062(6) 0.018(4) 0.027(5) 0.030(5)
C23 0.074(6) 0.064(6) 0.116(9) 0.024(6) 0.046(6) 0.040(5)
O7 0.054(3) 0.052(3) 0.052(3) 0.014(3) 0.013(3) 0.021(3)
O8 0.041(3) 0.043(3) 0.047(3) 0.012(2) 0.006(2) 0.010(2)
C24 0.066(5) 0.070(5) 0.058(5) 0.030(4) 0.028(4) 0.035(5)
C25 0.041(5) 0.065(5) 0.055(5) 0.023(4) 0.020(4) 0.023(4)
C26 0.043(5) 0.056(5) 0.052(5) 0.012(4) 0.017(4) 0.011(4)
C27 0.058(5) 0.048(4) 0.039(4) 0.017(4) 0.021(4) 0.014(4)
C28 0.058(5) 0.051(4) 0.046(5) 0.007(4) 0.008(4) 0.021(4)
N3 0.059(4) 0.047(3) 0.041(4) 0.014(3) 0.012(3) 0.020(3)
C29 0.061(5) 0.050(4) 0.048(5) 0.019(4) 0.019(4) 0.025(4)
C30 0.062(5) 0.050(5) 0.061(6) 0.024(4) 0.015(4) 0.019(4)
C31 0.063(6) 0.045(4) 0.066(6) 0.011(4) 0.006(5) 0.015(4)
C32 0.057(5) 0.061(5) 0.054(5) 0.008(4) 0.011(4) 0.023(4)
C33 0.049(5) 0.060(5) 0.047(5) 0.016(4) 0.016(4) 0.025(4)
N4 0.065(5) 0.070(5) 0.057(5) 0.020(4) 0.019(4) 0.031(4)
C34 0.071(6) 0.051(5) 0.057(6) 0.010(4) 0.016(5) 0.019(5)
C35 0.052(6) 0.063(6) 0.061(6) 0.010(5) 0.009(4) 0.002(4)
C36 0.056(5) 0.071(6) 0.061(6) 0.016(5) 0.016(4) 0.033(5)
C37 0.069(6) 0.057(5) 0.060(6) 0.019(4) 0.025(4) 0.027(5)
C38 0.066(6) 0.064(5) 0.052(5) 0.016(4) 0.026(4) 0.018(4)
C39 0.051(5) 0.047(5) 0.073(6) 0.011(4) 0.020(4) 0.002(4)
C40 0.051(5) 0.047(4) 0.069(6) 0.022(4) 0.027(4) 0.013(4)
C41 0.052(5) 0.054(5) 0.079(7) 0.015(5) 0.023(5) 0.015(4)

loop_
_atom_type_symbol
_atom_type_description
_atom_type_scat_dispersion_real
_atom_type_scat_dispersion_imag
_atom_type_scat_source
C C 0.0033 0.0016 'International Tables Vol C Tables 4.2.6.8 and 6.1.1.4'
H H 0.0000 0.0000 'International Tables Vol C Tables 4.2.6.8 and 6.1.1.4'
N N 0.0061 0.0033 'International Tables Vol C Tables 4.2.6.8 and 6.1.1.4'
O O 0.0106 0.0060 'International Tables Vol C Tables 4.2.6.8 and 6.1.1.4'
U U -9.6767 9.6646 'International Tables Vol C Tables 4.2.6.8 and 6.1.1.4'
Cu Cu 0.3201 1.2651 'International Tables Vol C Tables 4.2.6.8 and 6.1.1.4'

loop_
_geom_angle_atom_site_label_1
_geom_angle_atom_site_label_2
_geom_angle_atom_site_label_3
_geom_angle
_geom_angle_site_symmetry_1
_geom_angle_site_symmetry_3
_geom_angle_publ_flag
O4 U O1 163.25(18) . . ?
O4 U O5 82.82(18) . . ?
O1 U O5 89.20(18) . . ?
O4 U O6 82.19(19) . . ?
O1 U O6 81.32(19) . . ?
O5 U O6 71.62(18) . . ?
O4 U O8 106.92(19) . . ?
O1 U O8 87.88(18) . . ?
O5 U O8 145.97(18) . . ?
O6 U O8 140.98(18) . . ?
O4 U O7 80.06(19) . . ?
O1 U O7 98.21(19) . . ?
O5 U O7 143.44(18) . . ?
O6 U O7 74.21(18) . . ?
O8 U O7 70.41(17) . . ?
O4 U O2 125.04(19) . . ?
O1 U O2 65.44(18) . . ?
O5 U O2 72.40(17) . . ?
O6 U O2 130.59(18) . . ?
O8 U O2 75.59(16) . . ?
O7 U O2 142.79(17) . . ?
O4 U O3 65.00(18) . . ?
O1 U O3 126.55(18) . . ?
O5 U O3 73.29(18) . . ?
O6 U O3 134.22(17) . . ?
O8 U O3 81.43(17) . . ?
O7 U O3 125.87(18) . . ?
O2 U O3 61.16(17) . . ?
O2 Cu N2 166.7(2) . . ?
O2 Cu N1 95.3(3) . . ?
N2 Cu N1 84.6(3) . . ?
O2 Cu O3 81.6(2) . . ?
N2 Cu O3 94.3(3) . . ?
N1 Cu O3 161.6(2) . . ?
O2 Cu N3 97.4(2) . . ?
N2 Cu N3 95.8(3) . . ?
N1 Cu N3 97.8(2) . . ?
O3 Cu N3 100.6(2) . . ?
C7 N1 C8 120.8(7) . . ?
C10 N2 C9 122.6(7) . . ?
O1 C1 C6 125.2(8) . . ?
O1 C1 C2 115.0(8) . . ?
C6 C1 C2 119.8(7) . . ?
O2 C2 C1 115.2(7) . . ?
O2 C2 C3 124.6(7) . . ?
C1 C2 C3 120.2(8) . . ?
C4 C3 C2 118.4(7) . . ?
C4 C3 C7 119.4(7) . . ?
C2 C3 C7 121.6(8) . . ?
C5 C4 C3 120.6(7) . . ?
C4 C5 C6 120.8(8) . . ?
C1 C6 C5 119.8(8) . . ?
N1 C7 C3 126.6(8) . . ?
C18 C8 C9 110.4(7) . . ?
C18 C8 N1 111.3(8) . . ?
C9 C8 N1 106.6(7) . . ?
C18 C8 C17 112.4(8) . . ?
C9 C8 C17 109.2(8) . . ?
N1 C8 C17 106.7(6) . . ?
N2 C9 C8 109.1(7) . . ?
N2 C10 C11 124.8(8) . . ?
C16 C11 C12 117.6(8) . . ?
C16 C11 C10 118.5(8) . . ?
C12 C11 C10 123.5(8) . . ?
O3 C12 C11 125.0(7) . . ?
O3 C12 C13 113.7(8) . . ?
C11 C12 C13 121.2(7) . . ?
O4 C13 C14 125.5(7) . . ?
O4 C13 C12 117.0(7) . . ?
C14 C13 C12 117.5(8) . . ?
C15 C14 C13 121.3(8) . . ?
C16 C15 C14 121.0(8) . . ?
C15 C16 C11 121.2(9) . . ?
C20 O5 U 135.5(5) . . ?
C22 O6 U 133.8(6) . . ?
O5 C20 C21 124.7(8) . . ?
O5 C20 C19 114.3(8) . . ?
C21 C20 C19 120.9(8) . . ?
C22 C21 C20 123.0(8) . . ?
O6 C22 C21 127.1(8) . . ?
O6 C22 C23 114.5(8) . . ?
C21 C22 C23 118.4(8) . . ?
C25 O7 U 138.2(5) . . ?
C27 O8 U 139.0(5) . . ?
O7 C25 C26 123.0(7) . . ?
O7 C25 C24 117.5(7) . . ?
C26 C25 C24 119.6(7) . . ?
C25 C26 C27 125.0(7) . . ?
O8 C27 C26 123.6(7) . . ?
O8 C27 C28 116.9(7) . . ?
C26 C27 C28 119.5(7) . . ?
C29 N3 C33 117.6(7) . . ?
C29 N3 Cu 116.9(5) . . ?
C33 N3 Cu 125.3(6) . . ?
N3 C29 C30 122.8(8) . . ?
C31 C30 C29 118.6(9) . . ?
C30 C31 C32 119.7(8) . . ?
C33 C32 C31 118.9(9) . . ?
N3 C33 C32 122.2(8) . . ?
C38 N4 C34 115.9(8) . . ?
N4 C34 C35 124.0(8) . . ?
C34 C35 C36 118.8(8) . . ?
C35 C36 C37 118.1(8) . . ?
C38 C37 C36 119.0(8) . . ?
N4 C38 C37 124.2(8) . . ?
C40 C39 C41 118.4(9) . 2_676 ?
C41 C40 C39 119.3(9) . . ?
C40 C41 C39 122.3(9) . 2_676 ?

loop_
_geom_bond_atom_site_label_1
_geom_bond_atom_site_label_2
_geom_bond_distance
_geom_bond_site_symmetry_2
_geom_bond_publ_flag
U O4 2.264(5) . ?
U O1 2.282(5) . ?
U O5 2.345(5) . ?
U O6 2.359(5) . ?
U O8 2.359(5) . ?
U O7 2.367(5) . ?
U O2 2.452(5) . ?
U O3 2.497(5) . ?
U Cu 3.5741(10) . ?
U Cu 7.3295(11) 1_655 ?
U U 7.6064(8) 2_666 ?
Cu O2 1.912(5) . ?
Cu N2 1.940(6) . ?
Cu N1 1.941(7) . ?
Cu O3 1.944(5) . ?
Cu N3 2.320(6) . ?
Cu Cu 8.783(2) 2_566 ?
O1 C1 1.359(9) . ?
O2 C2 1.335(9) . ?
O3 C12 1.332(9) . ?
O4 C13 1.321(9) . ?
N1 C7 1.262(10) . ?
N1 C8 1.529(10) . ?
N2 C10 1.262(10) . ?
N2 C9 1.459(10) . ?
C1 C6 1.365(12) . ?
C1 C2 1.416(12) . ?
C2 C3 1.425(10) . ?
C3 C4 1.394(11) . ?
C3 C7 1.478(11) . ?
C4 C5 1.378(11) . ?
C5 C6 1.419(11) . ?
C8 C18 1.513(12) . ?
C8 C9 1.520(12) . ?
C8 C17 1.540(11) . ?
C10 C11 1.453(12) . ?
C11 C16 1.407(11) . ?
C11 C12 1.420(11) . ?
C12 C13 1.428(11) . ?
C13 C14 1.394(11) . ?
C14 C15 1.386(12) . ?
C15 C16 1.366(12) . ?
O5 C20 1.274(9) . ?
O6 C22 1.264(9) . ?
C19 C20 1.523(12) . ?
C20 C21 1.386(12) . ?
C21 C22 1.374(12) . ?
C22 C23 1.513(12) . ?
O7 C25 1.284(9) . ?
O8 C27 1.269(8) . ?
C24 C25 1.488(11) . ?
C25 C26 1.381(11) . ?
C26 C27 1.393(11) . ?
C27 C28 1.500(10) . ?
N3 C29 1.337(10) . ?
N3 C33 1.355(10) . ?
C29 C30 1.378(11) . ?
C30 C31 1.361(12) . ?
C31 C32 1.376(12) . ?
C32 C33 1.367(11) . ?
N4 C38 1.320(11) . ?
N4 C34 1.338(11) . ?
C34 C35 1.368(13) . ?
C35 C36 1.367(12) . ?
C36 C37 1.373(12) . ?
C37 C38 1.365(12) . ?
C39 C40 1.377(12) . ?
C39 C41 1.418(13) 2_676 ?
C40 C41 1.346(12) . ?
C41 C39 1.418(13) 2_676 ?
